data_7226594
loop_
_publ_author_name
'G\'omez, Ver\'onica'
'Fuhr, Olaf'
'Ruben, Mario'

_publ_section_title
;
 Structural diversity in substituted-pyridinium iodo- and bromoplumbates:
 a matter of halide and temperature
;
_journal_issue 42
_journal_name_full CrystEngComm
_journal_page_first 8207
_journal_paper_doi 10.1039/C6CE01684G
_journal_volume 18
_journal_year 2016
_chemical_formula_moiety 'I3 Pb, C6 H8 N'
_chemical_formula_sum 'C6 H8 I3 N Pb'
_chemical_formula_weight 682.02
_space_group_crystal_system orthorhombic
_space_group_IT_number 61
_space_group_name_Hall '-P 2ac 2ab'
_space_group_name_H-M_alt 'P b c a'
_symmetry_space_group_name_Hall '-P 2ac 2ab'
_symmetry_space_group_name_H-M 'P b c a'
_atom_sites_solution_hydrogens geom
_audit_creation_date 2016-02-11
_audit_creation_method
;
Olex2 1.2
(compiled 2015.09.30 svn.r3233 for OlexSys, GUI svn.r5103)
;
_audit_update_record
;
2016-07-25 deposited with the CCDC.
2016-09-20 downloaded from the CCDC.
;
_cell_angle_alpha 90
_cell_angle_beta 90
_cell_angle_gamma 90
_cell_formula_units_Z 8
_cell_length_a 14.9503(10)
_cell_length_b 8.0231(6)
_cell_length_c 21.786(2)
_cell_measurement_reflns_used 12341
_cell_measurement_temperature 180.15
_cell_measurement_theta_max 26.19
_cell_measurement_theta_min 1.36
_cell_volume 2613.2(4)
_computing_molecular_graphics 'Olex2 (Dolomanov et al., 2009)'
_computing_publication_material 'Olex2 (Dolomanov et al., 2009)'
_computing_structure_refinement 'ShelXL (Sheldrick, 2015)'
_computing_structure_solution 'ShelXS (Sheldrick, 2008)'
_diffrn_ambient_temperature 180.15
_diffrn_detector 'image plate (34 cm diameter)'
_diffrn_detector_area_resol_mean 6.67
_diffrn_detector_type STOE
_diffrn_measured_fraction_theta_full 0.959
_diffrn_measured_fraction_theta_max 0.986
_diffrn_measurement_device '2-circle goniometer'
_diffrn_measurement_device_type 'STOE IPDS2'
_diffrn_measurement_method 'rotation method'
_diffrn_radiation_collimation '0.5 mm diameter, monocapillary'
_diffrn_radiation_monochromator 'plane graphite'
_diffrn_radiation_polarisn_norm 0
_diffrn_radiation_probe x-ray
_diffrn_radiation_type MoK\a
_diffrn_radiation_wavelength 0.71073
_diffrn_reflns_av_R_equivalents 0.0461
_diffrn_reflns_av_unetI/netI 0.0256
_diffrn_reflns_Laue_measured_fraction_full 0.959
_diffrn_reflns_Laue_measured_fraction_max 0.986
_diffrn_reflns_limit_h_max 16
_diffrn_reflns_limit_h_min -18
_diffrn_reflns_limit_k_max 9
_diffrn_reflns_limit_k_min -8
_diffrn_reflns_limit_l_max 26
_diffrn_reflns_limit_l_min -26
_diffrn_reflns_number 12565
_diffrn_reflns_point_group_measured_fraction_full 0.959
_diffrn_reflns_point_group_measured_fraction_max 0.986
_diffrn_reflns_theta_full 26.000
_diffrn_reflns_theta_max 25.716
_diffrn_reflns_theta_min 1.870
_diffrn_source 'sealed X-ray tube, 12 x 0.4 mm long-fine focus'
_diffrn_source_current 40
_diffrn_source_power 2.000
_diffrn_source_target Mo
_diffrn_source_type 'sealed X-ray tube'
_diffrn_source_voltage 50
_exptl_absorpt_coefficient_mu 19.956
_exptl_absorpt_correction_T_max 0.6723
_exptl_absorpt_correction_T_min 0.0817
_exptl_absorpt_correction_type integration
_exptl_crystal_colour 'whiteish yellow'
_exptl_crystal_colour_modifier whiteish
_exptl_crystal_colour_primary yellow
_exptl_crystal_density_diffrn 3.467
_exptl_crystal_description plate
_exptl_crystal_F_000 2336
_exptl_crystal_size_max 0.37
_exptl_crystal_size_mid 0.16
_exptl_crystal_size_min 0.02
_refine_diff_density_max 0.642
_refine_diff_density_min -1.022
_refine_diff_density_rms 0.140
_refine_ls_extinction_method none
_refine_ls_goodness_of_fit_ref 0.929
_refine_ls_hydrogen_treatment constr
_refine_ls_matrix_type full
_refine_ls_number_parameters 101
_refine_ls_number_reflns 2458
_refine_ls_number_restraints 0
_refine_ls_restrained_S_all 0.929
_refine_ls_R_factor_all 0.0281
_refine_ls_R_factor_gt 0.0187
_refine_ls_shift/su_max 0.001
_refine_ls_shift/su_mean 0.000
_refine_ls_structure_factor_coef Fsqd
_refine_ls_weighting_details 'w=1/[\s^2^(Fo^2^)+(0.0180P)^2^] where P=(Fo^2^+2Fc^2^)/3'
_refine_ls_weighting_scheme calc
_refine_ls_wR_factor_gt 0.0348
_refine_ls_wR_factor_ref 0.0365
_reflns_Friedel_coverage 0.000
_reflns_number_gt 1944
_reflns_number_total 2458
_reflns_threshold_expression 'I > 2\s(I)'
_cod_data_source_file c6ce01684g2.cif
_cod_data_source_block vp-92
_cod_depositor_comments 'Adding full bibliography for 7226587--7226601.cif.'
_cod_original_cell_volume 2613.1(4)
_cod_database_code 7226594
_shelxl_version_number 2014/6
_shelx_space_group_comment
;
The symmetry employed for this shelxl refinement is uniquely defined
by the following loop, which should always be used as a source of
symmetry information in preference to the above space-group names.
They are only intended as comments.
;
_olex2_refinement_description
;
1. Fixed Uiso
 At 1.2 times of:
  All C(H) groups, All N(H) groups
 At 1.5 times of:
  All C(H,H,H) groups
2.a Aromatic/amide H refined with riding coordinates:
 N1(H1), C1(H1A), C3(H3), C4(H4), C5(H5)
2.b Idealised Me refined as rotating group:
 C6(H6A,H6B,H6C)
;
_olex2_submission_special_instructions 'No special instructions were received'

loop_
_space_group_symop_operation_xyz
'x, y, z'
'-x+1/2, -y, z+1/2'
'x+1/2, -y+1/2, -z'
'-x, y+1/2, -z+1/2'
'-x, -y, -z'
'x-1/2, y, -z-1/2'
'-x-1/2, y-1/2, z'
'x, -y-1/2, z-1/2'

loop_
_atom_site_label
_atom_site_type_symbol
_atom_site_fract_x
_atom_site_fract_y
_atom_site_fract_z
_atom_site_U_iso_or_equiv
_atom_site_adp_type
_atom_site_occupancy
_atom_site_site_symmetry_order
_atom_site_calc_flag
_atom_site_refinement_flags_posn
Pb1 Pb 0.74876(2) 0.09321(2) 0.40475(2) 0.02758(5) Uani 1 1 d .
I1 I 0.84153(2) -0.15353(4) 0.50406(2) 0.03245(8) Uani 1 1 d .
I2 I 0.58030(2) -0.17113(3) 0.40618(2) 0.03185(7) Uani 1 1 d .
I3 I 0.82621(2) -0.15059(3) 0.30479(2) 0.03370(8) Uani 1 1 d .
N1 N 0.5653(3) -0.2380(5) 0.57172(18) 0.0399(10) Uani 1 1 d .
H1 H 0.5414 -0.2489 0.5350 0.048 Uiso 1 1 calc R
C1 C 0.5518(3) -0.3603(6) 0.6124(2) 0.0366(11) Uani 1 1 d .
H1A H 0.5170 -0.4549 0.6016 0.044 Uiso 1 1 calc R
C2 C 0.5885(4) -0.3476(6) 0.6696(2) 0.0437(12) Uani 1 1 d .
C3 C 0.6368(4) -0.2059(6) 0.6834(3) 0.0491(13) Uani 1 1 d .
H3 H 0.6622 -0.1934 0.7231 0.059 Uiso 1 1 calc R
C4 C 0.6487(4) -0.0824(6) 0.6403(3) 0.0527(15) Uani 1 1 d .
H4 H 0.6818 0.0150 0.6503 0.063 Uiso 1 1 calc R
C5 C 0.6125(4) -0.1010(6) 0.5831(2) 0.0428(13) Uani 1 1 d .
H5 H 0.6208 -0.0184 0.5523 0.051 Uiso 1 1 calc R
C6 C 0.5757(5) -0.4836(7) 0.7154(3) 0.0637(16) Uani 1 1 d .
H6A H 0.5266 -0.4543 0.7432 0.096 Uiso 1 1 calc GR
H6B H 0.6309 -0.4983 0.7391 0.096 Uiso 1 1 calc GR
H6C H 0.5613 -0.5876 0.6940 0.096 Uiso 1 1 calc GR

loop_
_atom_site_aniso_label
_atom_site_aniso_U_11
_atom_site_aniso_U_22
_atom_site_aniso_U_33
_atom_site_aniso_U_23
_atom_site_aniso_U_13
_atom_site_aniso_U_12
Pb1 0.03010(9) 0.02179(8) 0.03086(9) -0.00012(7) 0.00073(9) 0.00020(6)
I1 0.03551(16) 0.03018(14) 0.03167(15) -0.00122(12) -0.00662(12) 0.00164(13)
I2 0.02607(15) 0.03123(13) 0.03825(15) 0.00137(13) 0.00008(12) 0.00075(12)
I3 0.04159(18) 0.02945(14) 0.03008(15) -0.00203(12) 0.00750(13) -0.00160(13)
N1 0.047(3) 0.043(2) 0.030(2) -0.0020(18) -0.0003(19) 0.005(2)
C1 0.033(3) 0.036(2) 0.041(3) -0.007(2) -0.004(2) 0.002(2)
C2 0.042(3) 0.045(3) 0.045(3) 0.001(2) -0.009(2) 0.010(3)
C3 0.056(4) 0.049(3) 0.042(3) -0.009(3) -0.014(3) 0.002(3)
C4 0.052(4) 0.043(3) 0.064(4) -0.006(3) -0.011(3) -0.002(3)
C5 0.045(3) 0.038(3) 0.045(3) 0.004(2) 0.008(3) 0.006(2)
C6 0.073(4) 0.065(3) 0.053(4) 0.026(3) -0.012(3) 0.004(3)

loop_
_atom_type_symbol
_atom_type_description
_atom_type_scat_dispersion_real
_atom_type_scat_dispersion_imag
_atom_type_scat_source
C C 0.0033 0.0016 'International Tables Vol C Tables 4.2.6.8 and 6.1.1.4'
H H 0.0000 0.0000 'International Tables Vol C Tables 4.2.6.8 and 6.1.1.4'
I I -0.4742 1.8119 'International Tables Vol C Tables 4.2.6.8 and 6.1.1.4'
N N 0.0061 0.0033 'International Tables Vol C Tables 4.2.6.8 and 6.1.1.4'
Pb Pb -3.3944 10.1111 'International Tables Vol C Tables 4.2.6.8 and 6.1.1.4'

loop_
_exptl_crystal_face_index_h
_exptl_crystal_face_index_k
_exptl_crystal_face_index_l
_exptl_crystal_face_perp_dist
1 0 0 0.0470
-1 0 0 0.0430
1 -1 -1 0.1670
0 1 0 0.2020
0 0 1 0.0090
0 0 -1 0.0110

loop_
_geom_angle_atom_site_label_1
_geom_angle_atom_site_label_2
_geom_angle_atom_site_label_3
_geom_angle
_geom_angle_site_symmetry_1
_geom_angle_site_symmetry_3
I1 Pb1 I1 96.589(12) . 7_765
I1 Pb1 I2 85.851(9) . .
I1 Pb1 I2 94.496(9) 7_765 .
I2 Pb1 I1 90.727(9) 7_765 .
I2 Pb1 I1 87.459(9) 7_765 7_765
I2 Pb1 I2 176.231(9) 7_765 .
I2 Pb1 I3 84.615(9) 7_765 7_765
I3 Pb1 I1 176.895(10) . 7_765
I3 Pb1 I1 85.694(11) . .
I3 Pb1 I1 84.615(10) 7_765 7_765
I3 Pb1 I1 175.140(10) 7_765 .
I3 Pb1 I2 98.765(10) 7_765 .
I3 Pb1 I2 83.550(9) . .
I3 Pb1 I2 94.630(10) . 7_765
I3 Pb1 I3 93.284(12) . 7_765
Pb1 I1 Pb1 76.156(9) . 7_755
Pb1 I2 Pb1 76.591(8) 7_755 .
Pb1 I3 Pb1 78.430(10) . 7_755
C1 N1 H1 117.9 . .
C5 N1 H1 117.9 . .
C5 N1 C1 124.3(4) . .
N1 C1 H1A 120.3 . .
N1 C1 C2 119.3(5) . .
C2 C1 H1A 120.3 . .
C1 C2 C3 118.0(5) . .
C1 C2 C6 120.3(5) . .
C3 C2 C6 121.7(5) . .
C2 C3 H3 119.6 . .
C4 C3 C2 120.9(5) . .
C4 C3 H3 119.6 . .
C3 C4 H4 120.3 . .
C5 C4 C3 119.5(5) . .
C5 C4 H4 120.3 . .
N1 C5 C4 118.0(5) . .
N1 C5 H5 121.0 . .
C4 C5 H5 121.0 . .
C2 C6 H6A 109.5 . .
C2 C6 H6B 109.5 . .
C2 C6 H6C 109.5 . .
H6A C6 H6B 109.5 . .
H6A C6 H6C 109.5 . .
H6B C6 H6C 109.5 . .

loop_
_geom_bond_atom_site_label_1
_geom_bond_atom_site_label_2
_geom_bond_distance
_geom_bond_site_symmetry_2
Pb1 I1 3.2440(4) .
Pb1 I1 3.2607(4) 7_765
Pb1 I2 3.1791(4) 7_765
Pb1 I2 3.2928(4) .
Pb1 I3 3.1974(4) 7_765
Pb1 I3 3.1477(4) .
I1 Pb1 3.2608(4) 7_755
I2 Pb1 3.1791(4) 7_755
I3 Pb1 3.1973(4) 7_755
N1 H1 0.8800 .
N1 C1 1.338(6) .
N1 C5 1.329(7) .
C1 H1A 0.9500 .
C1 C2 1.366(7) .
C2 C3 1.380(7) .
C2 C6 1.490(7) .
C3 H3 0.9500 .
C3 C4 1.376(8) .
C4 H4 0.9500 .
C4 C5 1.367(8) .
C5 H5 0.9500 .
C6 H6A 0.9800 .
C6 H6B 0.9800 .
C6 H6C 0.9800 .

loop_
_geom_torsion_atom_site_label_1
_geom_torsion_atom_site_label_2
_geom_torsion_atom_site_label_3
_geom_torsion_atom_site_label_4
_geom_torsion
N1 C1 C2 C3 1.3(7)
N1 C1 C2 C6 -178.9(5)
C1 N1 C5 C4 -0.9(8)
C1 C2 C3 C4 -0.9(8)
C2 C3 C4 C5 -0.4(9)
C3 C4 C5 N1 1.2(8)
C5 N1 C1 C2 -0.4(8)
C6 C2 C3 C4 179.3(6)
